data_2233346
loop_
_publ_author_name
'Ge, Rong-Bao'
'Chen, Yue-Hu'
'Wang, Feng-Ting'
'Wang, Shuang-Shuang'
'Qian, Shao-Song'

_publ_section_title
;
 2,3-Dibromo-6-methoxy-4-[(phenethylamino)methylidene]cyclohexa-2,5-dien-1-one
 methanol monosolvate
;
_journal_coeditor_code ZQ2143
_journal_issue 1
_journal_name_full 'Acta Crystallographica Section E'
_journal_page_first o117
_journal_paper_doi 10.1107/S1600536811052895
_journal_volume 68
_journal_year 2012
_chemical_formula_iupac 'C16 H15 Br2 N O2, C H4 O'
_chemical_formula_moiety 'C16 H15 Br2 N O2, C H4 O'
_chemical_formula_sum 'C17 H19 Br2 N O3'
_chemical_formula_weight 445.15
_chemical_name_systematic
;
2,3-Dibromo-6-methoxy-4-[(phenethylamino)methylidene]cyclohexa-2,5-dien-1-
one methanol monosolvate
;
_space_group_IT_number 14
_symmetry_cell_setting monoclinic
_symmetry_space_group_name_Hall '-P 2yn'
_symmetry_space_group_name_H-M 'P 1 21/n 1'
_atom_sites_solution_hydrogens geom
_atom_sites_solution_primary direct
_atom_sites_solution_secondary difmap
_audit_creation_method SHELXL-97
_cell_angle_alpha 90.00
_cell_angle_beta 104.047(6)
_cell_angle_gamma 90.00
_cell_formula_units_Z 4
_cell_length_a 8.752(6)
_cell_length_b 16.308(10)
_cell_length_c 13.001(8)
_cell_measurement_temperature 296(2)
_cell_volume 1800(2)
_computing_cell_refinement 'SAINT (Bruker, 2004)'
_computing_data_collection 'APEX2 (Bruker, 2004)'
_computing_data_reduction 'SAINT (Bruker, 2004)'
_computing_molecular_graphics 'SHELXTL (Sheldrick, 2008)'
_computing_publication_material 'SHELXTL (Sheldrick, 2008)'
_computing_structure_refinement 'SHELXL97 (Sheldrick, 2008)'
_computing_structure_solution 'SHELXS97 (Sheldrick, 2008)'
_diffrn_ambient_temperature 296(2)
_diffrn_measured_fraction_theta_full 0.981
_diffrn_measured_fraction_theta_max 0.981
_diffrn_measurement_device_type 'Bruker APEXII CCD'
_diffrn_measurement_method '\f and \w scans'
_diffrn_radiation_monochromator graphite
_diffrn_radiation_source 'fine-focus sealed tube'
_diffrn_radiation_type MoK\a
_diffrn_radiation_wavelength 0.71073
_diffrn_reflns_av_R_equivalents 0.0724
_diffrn_reflns_av_sigmaI/netI 0.1118
_diffrn_reflns_limit_h_max 10
_diffrn_reflns_limit_h_min -10
_diffrn_reflns_limit_k_max 14
_diffrn_reflns_limit_k_min -19
_diffrn_reflns_limit_l_max 15
_diffrn_reflns_limit_l_min -12
_diffrn_reflns_number 8282
_diffrn_reflns_theta_full 25.50
_diffrn_reflns_theta_max 25.50
_diffrn_reflns_theta_min 2.50
_exptl_absorpt_coefficient_mu 4.516
_exptl_absorpt_correction_T_max 0.406
_exptl_absorpt_correction_T_min 0.337
_exptl_absorpt_correction_type multi-scan
_exptl_absorpt_process_details '(SADABS; Bruker, 2004)'
_exptl_crystal_colour yellow
_exptl_crystal_density_diffrn 1.643
_exptl_crystal_density_method 'not measured'
_exptl_crystal_description block
_exptl_crystal_F_000 888
_exptl_crystal_size_max 0.25
_exptl_crystal_size_mid 0.22
_exptl_crystal_size_min 0.20
_refine_diff_density_max 0.624
_refine_diff_density_min -0.595
_refine_ls_extinction_coef 0.0103(10)
_refine_ls_extinction_method 'SHELXL97 (Sheldrick, 2008)'
_refine_ls_goodness_of_fit_ref 1.004
_refine_ls_hydrogen_treatment constr
_refine_ls_matrix_type full
_refine_ls_number_parameters 211
_refine_ls_number_reflns 3292
_refine_ls_number_restraints 0
_refine_ls_restrained_S_all 1.004
_refine_ls_R_factor_all 0.1371
_refine_ls_R_factor_gt 0.0512
_refine_ls_shift/su_max 0.001
_refine_ls_shift/su_mean 0.000
_refine_ls_structure_factor_coef Fsqd
_refine_ls_weighting_details 'w=1/[\s^2^(Fo^2^)+(0.0388P)^2^+2.4528P] where P=(Fo^2^+2Fc^2^)/3'
_refine_ls_weighting_scheme calc
_refine_ls_wR_factor_gt 0.0980
_refine_ls_wR_factor_ref 0.1330
_reflns_number_gt 1674
_reflns_number_total 3292
_reflns_threshold_expression I>2sigma(I)
_cod_data_source_file zq2143.cif
_cod_data_source_block I
_cod_original_sg_symbol_H-M 'P 21/n'
_cod_database_code 2233346
_cod_database_fobs_code 2233346

loop_
_symmetry_equiv_pos_as_xyz
'x, y, z'
'-x+1/2, y+1/2, -z+1/2'
'-x, -y, -z'
'x-1/2, -y-1/2, z-1/2'

loop_
_atom_site_type_symbol
_atom_site_label
_atom_site_fract_x
_atom_site_fract_y
_atom_site_fract_z
_atom_site_U_iso_or_equiv
_atom_site_adp_type
_atom_site_calc_flag
_atom_site_refinement_flags
_atom_site_occupancy
_atom_site_symmetry_multiplicity
Br Br1 0.50517(10) 0.54245(5) 0.37790(6) 0.0638(3) Uani d . 1 1
Br Br2 0.78645(10) 0.65471(6) 0.52622(6) 0.0728(3) Uani d . 1 1
O O1 0.9067(5) 0.7788(3) 0.3957(3) 0.0515(13) Uani d . 1 1
O O2 0.8183(6) 0.8146(3) 0.1919(3) 0.0544(13) Uani d . 1 1
O O3 0.1533(9) 0.8797(5) 0.3731(6) 0.129(3) Uani d . 1 1
H H3 0.1090 0.8384 0.3873 0.193 Uiso calc R 1 1
N N1 0.3484(6) 0.6175(3) 0.0466(4) 0.0429(15) Uani d . 1 1
H H1 0.3848 0.6572 0.0162 0.051 Uiso calc R 1 1
C C1 0.5918(7) 0.6306(4) 0.3183(5) 0.0401(17) Uani d . 1 1
C C2 0.7125(8) 0.6750(4) 0.3797(5) 0.0404(17) Uani d . 1 1
C C3 0.7919(8) 0.7392(4) 0.3400(5) 0.0373(16) Uani d . 1 1
C C4 0.7342(7) 0.7544(4) 0.2277(5) 0.0363(16) Uani d . 1 1
C C5 0.6117(7) 0.7126(4) 0.1670(5) 0.0385(17) Uani d . 1 1
H H5 0.5764 0.7260 0.0956 0.046 Uiso calc R 1 1
C C6 0.5359(7) 0.6489(4) 0.2093(5) 0.0347(16) Uani d . 1 1
C C7 0.4111(7) 0.6048(4) 0.1455(5) 0.0375(16) Uani d . 1 1
H H7 0.3694 0.5623 0.1778 0.045 Uiso calc R 1 1
C C8 0.2192(8) 0.5689(5) -0.0177(5) 0.054(2) Uani d . 1 1
H H8A 0.1369 0.6054 -0.0553 0.065 Uiso calc R 1 1
H H8B 0.1749 0.5342 0.0283 0.065 Uiso calc R 1 1
C C9 0.2756(8) 0.5160(5) -0.0969(6) 0.061(2) Uani d . 1 1
H H9A 0.3238 0.5506 -0.1410 0.074 Uiso calc R 1 1
H H9B 0.3551 0.4781 -0.0591 0.074 Uiso calc R 1 1
C C10 0.1429(8) 0.4687(5) -0.1657(6) 0.0500(19) Uani d . 1 1
C C11 0.0749(9) 0.4913(5) -0.2688(6) 0.061(2) Uani d . 1 1
H H11 0.1126 0.5374 -0.2968 0.074 Uiso calc R 1 1
C C12 -0.0470(10) 0.4476(6) -0.3314(7) 0.080(3) Uani d . 1 1
H H12 -0.0906 0.4644 -0.4007 0.096 Uiso calc R 1 1
C C13 -0.1036(10) 0.3802(6) -0.2923(7) 0.070(3) Uani d . 1 1
H H13 -0.1845 0.3497 -0.3348 0.084 Uiso calc R 1 1
C C14 -0.0414(9) 0.3580(5) -0.1913(7) 0.067(2) Uani d . 1 1
H H14 -0.0813 0.3124 -0.1636 0.080 Uiso calc R 1 1
C C15 0.0808(8) 0.4018(5) -0.1279(6) 0.055(2) Uani d . 1 1
H H15 0.1215 0.3854 -0.0581 0.066 Uiso calc R 1 1
C C17 0.2388(12) 0.8606(7) 0.3029(8) 0.108(4) Uani d . 1 1
H H17A 0.3099 0.9047 0.2992 0.162 Uiso calc R 1 1
H H17B 0.1695 0.8520 0.2342 0.162 Uiso calc R 1 1
H H17C 0.2979 0.8115 0.3254 0.162 Uiso calc R 1 1
C C16 0.7803(10) 0.8284(5) 0.0801(6) 0.075(3) Uani d . 1 1
H H16A 0.7963 0.7788 0.0444 0.112 Uiso calc R 1 1
H H16B 0.8468 0.8708 0.0639 0.112 Uiso calc R 1 1
H H16C 0.6721 0.8449 0.0568 0.112 Uiso calc R 1 1

loop_
_atom_site_aniso_label
_atom_site_aniso_U_11
_atom_site_aniso_U_22
_atom_site_aniso_U_33
_atom_site_aniso_U_12
_atom_site_aniso_U_13
_atom_site_aniso_U_23
Br1 0.0743(6) 0.0668(6) 0.0470(5) -0.0142(5) 0.0082(4) 0.0219(4)
Br2 0.0894(7) 0.0934(7) 0.0260(4) -0.0155(5) -0.0043(4) 0.0126(4)
O1 0.059(3) 0.059(3) 0.031(3) -0.010(3) 0.001(2) -0.010(2)
O2 0.072(3) 0.058(3) 0.031(3) -0.023(3) 0.008(3) -0.003(2)
O3 0.127(6) 0.181(8) 0.090(5) -0.085(6) 0.049(5) -0.052(6)
N1 0.047(3) 0.048(4) 0.029(3) -0.004(3) 0.001(3) -0.001(3)
C1 0.039(4) 0.047(4) 0.033(4) 0.008(3) 0.008(3) 0.006(3)
C2 0.051(4) 0.046(4) 0.023(3) 0.007(4) 0.006(3) 0.003(3)
C3 0.042(4) 0.041(4) 0.028(4) 0.003(3) 0.007(3) -0.006(3)
C4 0.043(4) 0.038(4) 0.029(4) -0.001(3) 0.012(3) 0.001(3)
C5 0.041(4) 0.048(4) 0.022(3) 0.003(3) -0.001(3) 0.001(3)
C6 0.036(4) 0.038(4) 0.029(4) 0.002(3) 0.006(3) 0.000(3)
C7 0.043(4) 0.040(4) 0.031(4) 0.002(3) 0.011(3) 0.002(3)
C8 0.051(4) 0.067(5) 0.042(4) -0.008(4) 0.009(4) -0.009(4)
C9 0.047(5) 0.081(6) 0.057(5) -0.012(4) 0.014(4) -0.024(4)
C10 0.040(4) 0.057(5) 0.051(5) 0.001(4) 0.007(4) -0.020(4)
C11 0.076(6) 0.060(5) 0.046(5) -0.005(5) 0.012(5) -0.008(4)
C12 0.085(7) 0.089(7) 0.052(5) 0.006(6) -0.008(5) -0.019(5)
C13 0.060(6) 0.070(6) 0.073(7) 0.001(5) 0.004(5) -0.033(5)
C14 0.062(5) 0.062(6) 0.080(7) -0.007(4) 0.022(5) -0.018(5)
C15 0.055(5) 0.060(5) 0.048(5) -0.006(4) 0.010(4) -0.009(4)
C17 0.111(9) 0.129(9) 0.095(8) -0.031(7) 0.048(7) -0.020(7)
C16 0.096(7) 0.081(6) 0.043(5) -0.031(5) 0.010(5) 0.012(4)

loop_
_atom_type_symbol
_atom_type_description
_atom_type_scat_dispersion_real
_atom_type_scat_dispersion_imag
_atom_type_scat_source
C C 0.0033 0.0016 'International Tables Vol C Tables 4.2.6.8 and 6.1.1.4'
H H 0.0000 0.0000 'International Tables Vol C Tables 4.2.6.8 and 6.1.1.4'
N N 0.0061 0.0033 'International Tables Vol C Tables 4.2.6.8 and 6.1.1.4'
O O 0.0106 0.0060 'International Tables Vol C Tables 4.2.6.8 and 6.1.1.4'
Br Br -0.2901 2.4595 'International Tables Vol C Tables 4.2.6.8 and 6.1.1.4'

loop_
_geom_angle_atom_site_label_1
_geom_angle_atom_site_label_2
_geom_angle_atom_site_label_3
_geom_angle
C4 O2 C16 116.5(5)
C17 O3 H3 109.5
C7 N1 C8 124.5(6)
C7 N1 H1 117.7
C8 N1 H1 117.7
C2 C1 C6 120.3(6)
C2 C1 Br1 119.8(5)
C6 C1 Br1 119.9(5)
C1 C2 C3 123.7(6)
C1 C2 Br2 121.6(5)
C3 C2 Br2 114.7(5)
O1 C3 C2 124.0(6)
O1 C3 C4 121.7(6)
C2 C3 C4 114.3(6)
C5 C4 O2 125.2(6)
C5 C4 C3 122.5(6)
O2 C4 C3 112.3(5)
C4 C5 C6 121.6(6)
C4 C5 H5 119.2
C6 C5 H5 119.2
C7 C6 C5 121.3(6)
C7 C6 C1 121.1(6)
C5 C6 C1 117.6(6)
N1 C7 C6 126.3(6)
N1 C7 H7 116.9
C6 C7 H7 116.9
N1 C8 C9 111.2(6)
N1 C8 H8A 109.4
C9 C8 H8A 109.4
N1 C8 H8B 109.4
C9 C8 H8B 109.4
H8A C8 H8B 108.0
C10 C9 C8 111.5(6)
C10 C9 H9A 109.3
C8 C9 H9A 109.3
C10 C9 H9B 109.3
C8 C9 H9B 109.3
H9A C9 H9B 108.0
C15 C10 C11 116.6(7)
C15 C10 C9 121.1(7)
C11 C10 C9 122.3(7)
C12 C11 C10 121.9(8)
C12 C11 H11 119.0
C10 C11 H11 119.0
C13 C12 C11 120.0(8)
C13 C12 H12 120.0
C11 C12 H12 120.0
C14 C13 C12 119.1(8)
C14 C13 H13 120.4
C12 C13 H13 120.4
C13 C14 C15 121.0(8)
C13 C14 H14 119.5
C15 C14 H14 119.5
C10 C15 C14 121.2(7)
C10 C15 H15 119.4
C14 C15 H15 119.4
O3 C17 H17A 109.5
O3 C17 H17B 109.5
H17A C17 H17B 109.5
O3 C17 H17C 109.5
H17A C17 H17C 109.5
H17B C17 H17C 109.5
O2 C16 H16A 109.5
O2 C16 H16B 109.5
H16A C16 H16B 109.5
O2 C16 H16C 109.5
H16A C16 H16C 109.5
H16B C16 H16C 109.5

loop_
_geom_bond_atom_site_label_1
_geom_bond_atom_site_label_2
_geom_bond_distance
Br1 C1 1.878(7)
Br2 C2 1.886(6)
O1 C3 1.263(7)
O2 C4 1.374(7)
O2 C16 1.428(8)
O3 C17 1.350(10)
O3 H3 0.8200
N1 C7 1.286(7)
N1 C8 1.465(8)
N1 H1 0.8600
C1 C2 1.366(9)
C1 C6 1.414(8)
C2 C3 1.422(9)
C3 C4 1.445(8)
C4 C5 1.352(8)
C5 C6 1.414(8)
C5 H5 0.9300
C6 C7 1.399(8)
C7 H7 0.9300
C8 C9 1.514(9)
C8 H8A 0.9700
C8 H8B 0.9700
C9 C10 1.497(9)
C9 H9A 0.9700
C9 H9B 0.9700
C10 C15 1.363(10)
C10 C11 1.377(9)
C11 C12 1.373(10)
C11 H11 0.9300
C12 C13 1.355(11)
C12 H12 0.9300
C13 C14 1.344(11)
C13 H13 0.9300
C14 C15 1.380(10)
C14 H14 0.9300
C15 H15 0.9300
C17 H17A 0.9600
C17 H17B 0.9600
C17 H17C 0.9600
C16 H16A 0.9600
C16 H16B 0.9600
C16 H16C 0.9600

loop_
_geom_hbond_atom_site_label_D
_geom_hbond_atom_site_label_H
_geom_hbond_atom_site_label_A
_geom_hbond_site_symmetry_A
_geom_hbond_distance_DH
_geom_hbond_distance_HA
_geom_hbond_distance_DA
_geom_hbond_angle_DHA
N1 H1 O1 4_575 0.86 1.93 2.731(7) 154.4
O3 H3 O1 1_455 0.82 2.05 2.786(8) 149.8

loop_
_cod_related_entry_id
_cod_related_entry_database
_cod_related_entry_code
1 ChemSpider 30657379
